data_4343664
loop_
_publ_author_name
'Hershaft, Alex'
'Corbett, John D.'

_publ_section_title
;
 The Crystal Structure of Bismuth Subchloride. Identification of the Ion
 Bi~9~^5+^
;
_journal_coden_ASTM INOCAJ
_journal_issue 5
_journal_name_full 'Inorganic Chemistry'
_journal_page_first 979
_journal_page_last 985
_journal_paper_doi 10.1021/ic50009a025
_journal_volume 2
_journal_year 1963
_chemical_formula_sum 'Bi48 Cl56'
_chemical_name_systematic '(Bi9)4 (Bi Cl5)8 (Bi2 Cl8)2'
_space_group_IT_number 58
_symmetry_space_group_name_Hall '-P 2 2n'
_symmetry_space_group_name_H-M 'P n n m'
_cell_angle_alpha 90
_cell_angle_beta 90
_cell_angle_gamma 90
_cell_formula_units_Z 1
_cell_length_a 23.057
_cell_length_b 15.04
_cell_length_c 8.761
_cell_volume 3038.116
_cod_data_source_file Hershaft_INOCAJ_1963_1134.cif
_cod_data_source_block Bi48Cl56
_cod_original_cell_volume 3038.115
_cod_database_code 4343664

loop_
_symmetry_equiv_pos_as_xyz
x,y,z
-x,-y,z
x+1/2,-y+1/2,-z+1/2
-x+1/2,y+1/2,-z+1/2
-x,-y,-z
x,y,-z
-x-1/2,y-1/2,z-1/2
x-1/2,-y-1/2,z-1/2

loop_
_atom_site_label
_atom_site_type_symbol
_atom_site_fract_x
_atom_site_fract_y
_atom_site_fract_z
_atom_site_occupancy
_atom_site_U_iso_or_equiv
Bi5 Bi 0.0723 0.3982 0 1 0.0
Cl11 Cl 0.466 0.274 0 1 0.0
Cl5 Cl 0.29 0.044 0.5 1 0.0
Bi7 Bi 0.3578 0.193 0.5 1 0.0
Cl6 Cl 0.315 0.01 0 1 0.0
Bi9 Bi 0.1525 0.3425 0.2669 1 0.0
Bi1 Bi 0.0459 0.2229 0.1876 1 0.0
Cl4 Cl 0.264 0.291 0.5 1 0.0
Cl8 Cl 0.332 0.449 0.216 1 0.0
Cl9 Cl 0.433 0.337 0.5 1 0.0
Bi8 Bi 0.239 0.3296 0 1 0.0
Bi2 Bi 0.2002 0.1544 0.1815 1 0.0
Bi3 Bi 0.4101 0.455 0 1 0.0
Cl10 Cl 0.445 0.086 0.302 1 0.0
Cl7 Cl 0.338 0.216 0.194 1 0.0
Bi6 Bi 0.4139 0.1009 0 1 0.0
Cl2 Cl 0.109 0.126 0.5 1 0.0
Cl3 Cl 0.052 0.418 0.5 1 0.0
Cl1 Cl 0 0 0.288 1 0.0
Bi4 Bi 0.0984 0.0692 0 1 0.0
